data_4024901
loop_
_publ_author_name
'David Cantillo'
'Mart\'in \'Avalos'
'Reyes Babiano'
'Pedro Cintas'
'Jos\'e L. Jim\'enez'
'Mark E. Light'
'Juan C. Palacios'

_publ_section_title
;
Dissecting Competitive Mechanisms: Thionation vs. Cycloaddition in the
Reaction of Thioisom\"unchnones with Isothiocyanates under Microwave
Irradiation
;
_journal_name_full 'Journal of Organic Chemistry'
_journal_page_first 7644
_journal_page_last 7650
_journal_paper_doi 10.1021/jo900960a
_journal_volume 74
_journal_year 2009
_chemical_formula_sum 'C26 H23 N2 S2'
_chemical_formula_weight 427.58
_chemical_name_systematic
;
 ?
;
_space_group_IT_number 2
_symmetry_cell_setting triclinic
_symmetry_space_group_name_Hall '-P 1'
_symmetry_space_group_name_H-M 'P -1'
_atom_sites_solution_hydrogens geom
_atom_sites_solution_primary direct
_atom_sites_solution_secondary difmap
_audit_creation_method SHELXL-97
_cell_angle_alpha 96.779(2)
_cell_angle_beta 101.894(2)
_cell_angle_gamma 97.749(2)
_cell_formula_units_Z 2
_cell_length_a 9.4168(3)
_cell_length_b 9.8111(2)
_cell_length_c 11.9374(4)
_cell_measurement_reflns_used 4743
_cell_measurement_temperature 120(2)
_cell_measurement_theta_max 27.48
_cell_measurement_theta_min 2.91
_cell_volume 1057.19(5)
_computing_cell_refinement 'DENZO (Otwinowski & Minor, 1997) & COLLECT (Hooft, R.W.W., 1998)'
_computing_data_collection 'COLLECT (Hooft, R.W.W., 1998)'
_computing_data_reduction 'DENZO (Otwinowski & Minor, 1997) & COLLECT (Hooft, R.W.W., 1998)'
_computing_molecular_graphics 'CAMERON (Watkin, et al., 1993)'
_computing_publication_material 'WINGX (Farrugia, 1998)'
_computing_structure_refinement 'SHELXL-97 (Sheldrick, 2008)'
_computing_structure_solution 'SHELXS-97 (Sheldrick, 1997)'
_diffrn_ambient_temperature 120(2)
_diffrn_detector_area_resol_mean 9.091
_diffrn_measured_fraction_theta_full 0.997
_diffrn_measured_fraction_theta_max 0.997
_diffrn_measurement_device_type 'Bruker-Nonius CCD camera on \k-goniostat'
_diffrn_measurement_method '\f & \w scans to fill the asymmetric unit'
_diffrn_radiation_monochromator graphite
_diffrn_radiation_source 'Bruker Nonius FR591 Rotating Anode'
_diffrn_radiation_type MoK\a
_diffrn_radiation_wavelength 0.71073
_diffrn_reflns_av_R_equivalents 0.0650
_diffrn_reflns_av_sigmaI/netI 0.0602
_diffrn_reflns_limit_h_max 12
_diffrn_reflns_limit_h_min -12
_diffrn_reflns_limit_k_max 12
_diffrn_reflns_limit_k_min -12
_diffrn_reflns_limit_l_max 15
_diffrn_reflns_limit_l_min -15
_diffrn_reflns_number 21657
_diffrn_reflns_theta_full 27.48
_diffrn_reflns_theta_max 27.48
_diffrn_reflns_theta_min 3.33
_diffrn_standards_number 0
_exptl_absorpt_coefficient_mu 0.268
_exptl_absorpt_correction_T_max 0.9920
_exptl_absorpt_correction_T_min 0.9260
_exptl_absorpt_correction_type multi-scan
_exptl_absorpt_process_details
;
SADABS V2.10 (Sheldrick, G.M., 2003)
;
_exptl_crystal_colour Orange
_exptl_crystal_density_diffrn 1.343
_exptl_crystal_density_method 'not measured'
_exptl_crystal_description Slab
_exptl_crystal_F_000 450
_exptl_crystal_size_max 0.25
_exptl_crystal_size_mid 0.2
_exptl_crystal_size_min 0.03
_refine_diff_density_max 0.457
_refine_diff_density_min -0.366
_refine_diff_density_rms 0.067
_refine_ls_extinction_method none
_refine_ls_goodness_of_fit_ref 0.941
_refine_ls_hydrogen_treatment constr
_refine_ls_matrix_type full
_refine_ls_number_parameters 272
_refine_ls_number_reflns 4838
_refine_ls_number_restraints 0
_refine_ls_restrained_S_all 0.941
_refine_ls_R_factor_all 0.0701
_refine_ls_R_factor_gt 0.0460
_refine_ls_shift/su_max 0.000
_refine_ls_shift/su_mean 0.000
_refine_ls_structure_factor_coef Fsqd
_refine_ls_weighting_details 'calc w=1/[\s^2^(Fo^2^)+(0.0595P)^2^+0.7313P] where P=(Fo^2^+2Fc^2^)/3'
_refine_ls_weighting_scheme calc
_refine_ls_wR_factor_gt 0.1073
_refine_ls_wR_factor_ref 0.1210
_reflns_number_gt 3664
_reflns_number_total 4838
_reflns_threshold_expression >2\s(I)
_cod_data_source_file jo900960a_si_001.cif
_cod_data_source_block 2007acc0548
_cod_depositor_comments
;
The following automatic conversions were performed:
'_symmetry_cell_setting' value 'Triclinic' changed to 'triclinic'
according to '/home/saulius/struct/CIF-dictionaries/cif_core.dic'
dictionary named 'cif_core.dic' version 2.4.1 from 2010-06-29.

Automatic conversion script
Id: cif_fix_enum 1527 2010-12-29 10:47:43Z saulius 
;
_cod_original_sg_symbol_H-M P-1
_cod_database_code 4024901

loop_
_symmetry_equiv_pos_as_xyz
'x, y, z'
'-x, -y, -z'

loop_
_atom_site_label
_atom_site_type_symbol
_atom_site_fract_x
_atom_site_fract_y
_atom_site_fract_z
_atom_site_U_iso_or_equiv
_atom_site_adp_type
_atom_site_occupancy
_atom_site_symmetry_multiplicity
_atom_site_calc_flag
_atom_site_refinement_flags
_atom_site_disorder_assembly
_atom_site_disorder_group
S1 S 0.45114(5) 0.39502(5) 0.14420(4) 0.01789(13) Uani 1 1 d . . .
S2 S 0.73717(5) 0.25611(6) -0.06512(5) 0.02420(15) Uani 1 1 d . . .
N1 N 0.21400(17) 0.23751(17) 0.00473(14) 0.0191(4) Uani 1 1 d . . .
C8 C 0.3595(2) 0.2779(2) 0.02359(17) 0.0170(4) Uani 1 1 d . . .
N2 N 0.45378(17) 0.24026(16) -0.04161(14) 0.0170(3) Uani 1 1 d . . .
C17 C 0.4151(2) 0.1400(2) -0.14684(17) 0.0173(4) Uani 1 1 d . . .
C9 C 0.6068(2) 0.3043(2) 0.00413(17) 0.0172(4) Uani 1 1 d . . .
C11 C 0.7520(2) 0.47111(19) 0.18734(17) 0.0164(4) Uani 1 1 d . . .
C7 C 0.1392(2) 0.2857(2) 0.09472(17) 0.0203(4) Uani 1 1 d . . .
H7A H 0.0365 0.2915 0.0574 0.024 Uiso 1 1 calc R . .
H7B H 0.1883 0.3808 0.1314 0.024 Uiso 1 1 calc R . .
C10 C 0.6206(2) 0.3928(2) 0.10513(17) 0.0165(4) Uani 1 1 d . . .
C21 C 0.3545(2) -0.0948(2) -0.2430(2) 0.0288(5) Uani 1 1 d . . .
H21 H 0.3345 -0.1917 -0.2404 0.035 Uiso 1 1 calc R . .
C12 C 0.7522(2) 0.5006(2) 0.30539(18) 0.0223(4) Uani 1 1 d . . .
H12 H 0.6661 0.4698 0.3312 0.027 Uiso 1 1 calc R . .
C16 C 0.8813(2) 0.5197(2) 0.15227(18) 0.0213(4) Uani 1 1 d . . .
H16 H 0.8842 0.5025 0.0728 0.026 Uiso 1 1 calc R . .
C5 C 0.2199(2) 0.0875(2) 0.20109(18) 0.0229(4) Uani 1 1 d . . .
H5 H 0.2826 0.0705 0.1498 0.027 Uiso 1 1 calc R . .
C13 C 0.8758(2) 0.5737(2) 0.38531(19) 0.0259(5) Uani 1 1 d . . .
H13 H 0.8735 0.5923 0.4648 0.031 Uiso 1 1 calc R . .
C15 C 1.0042(2) 0.5921(2) 0.2322(2) 0.0254(5) Uani 1 1 d . . .
H15 H 1.0906 0.6234 0.2070 0.030 Uiso 1 1 calc R . .
C23 C 0.1218(2) 0.1378(3) -0.0930(2) 0.0326(5) Uani 1 1 d . . .
H23A H 0.1490 0.1579 -0.1650 0.049 Uiso 1 1 calc R . .
H23B H 0.0181 0.1458 -0.0980 0.049 Uiso 1 1 calc R . .
H23C H 0.1367 0.0431 -0.0811 0.049 Uiso 1 1 calc R . .
C6 C 0.1369(2) 0.1940(2) 0.18889(17) 0.0191(4) Uani 1 1 d . . .
C4 C 0.2119(2) 0.0052(2) 0.28794(19) 0.0261(5) Uani 1 1 d . . .
H4 H 0.2681 -0.0680 0.2950 0.031 Uiso 1 1 calc R . .
C1 C 0.0466(2) 0.2185(2) 0.26570(18) 0.0236(4) Uani 1 1 d . . .
H1 H -0.0107 0.2910 0.2583 0.028 Uiso 1 1 calc R . .
C18 C 0.4123(2) 0.1878(2) -0.25159(18) 0.0244(5) Uani 1 1 d . . .
H18 H 0.4327 0.2847 -0.2543 0.029 Uiso 1 1 calc R . .
C3 C 0.1222(2) 0.0302(2) 0.36392(19) 0.0278(5) Uani 1 1 d . . .
H3 H 0.1169 -0.0256 0.4232 0.033 Uiso 1 1 calc R . .
C14 C 1.0027(2) 0.6197(2) 0.34916(19) 0.0259(5) Uani 1 1 d . . .
H14 H 1.0875 0.6693 0.4035 0.031 Uiso 1 1 calc R . .
C22 C 0.3866(2) -0.0007(2) -0.14112(18) 0.0234(4) Uani 1 1 d . . .
H22 H 0.3889 -0.0325 -0.0687 0.028 Uiso 1 1 calc R . .
C20 C 0.3516(2) -0.0483(2) -0.3480(2) 0.0303(5) Uani 1 1 d . . .
H20 H 0.3304 -0.1133 -0.4172 0.036 Uiso 1 1 calc R . .
C19 C 0.3795(3) 0.0926(2) -0.3528(2) 0.0317(5) Uani 1 1 d . . .
H19 H 0.3762 0.1244 -0.4253 0.038 Uiso 1 1 calc R . .
C2 C 0.0401(2) 0.1372(2) 0.35309(19) 0.0276(5) Uani 1 1 d . . .
H2 H -0.0209 0.1550 0.4056 0.033 Uiso 1 1 calc R . .
C25 C 0.3706(2) 0.4816(2) 0.41482(19) 0.0270(5) Uani 1 1 d . . .
H25 H 0.2825 0.4691 0.3565 0.032 Uiso 1 1 calc R . .
C26 C 0.4431(2) 0.6150(2) 0.46392(19) 0.0284(5) Uani 1 1 d . . .
H26 H 0.4041 0.6938 0.4396 0.034 Uiso 1 1 calc R . .
C24 C 0.4274(2) 0.3671(2) 0.45144(19) 0.0287(5) Uani 1 1 d . . .
H24 H 0.3776 0.2759 0.4185 0.034 Uiso 1 1 calc R . .

loop_
_atom_site_aniso_label
_atom_site_aniso_U_11
_atom_site_aniso_U_22
_atom_site_aniso_U_33
_atom_site_aniso_U_23
_atom_site_aniso_U_13
_atom_site_aniso_U_12
S1 0.0145(2) 0.0208(3) 0.0186(3) 0.00150(19) 0.00523(19) 0.00250(19)
S2 0.0170(3) 0.0329(3) 0.0234(3) -0.0006(2) 0.0088(2) 0.0041(2)
N1 0.0135(8) 0.0242(9) 0.0187(9) 0.0015(7) 0.0034(7) 0.0017(7)
C8 0.0162(9) 0.0190(10) 0.0164(10) 0.0051(7) 0.0042(8) 0.0029(8)
N2 0.0145(8) 0.0199(8) 0.0172(9) 0.0041(6) 0.0042(7) 0.0025(7)
C17 0.0153(9) 0.0185(9) 0.0185(10) 0.0026(8) 0.0044(8) 0.0033(8)
C9 0.0159(9) 0.0186(9) 0.0184(10) 0.0066(8) 0.0045(8) 0.0033(8)
C11 0.0152(9) 0.0144(9) 0.0203(10) 0.0051(7) 0.0039(8) 0.0027(7)
C7 0.0141(9) 0.0245(10) 0.0235(11) 0.0027(8) 0.0066(8) 0.0049(8)
C10 0.0138(9) 0.0198(9) 0.0181(10) 0.0072(8) 0.0054(8) 0.0039(8)
C21 0.0267(11) 0.0202(10) 0.0355(13) 0.0027(9) -0.0036(10) 0.0073(9)
C12 0.0172(10) 0.0267(11) 0.0238(11) 0.0038(8) 0.0076(8) 0.0015(8)
C16 0.0221(10) 0.0215(10) 0.0225(11) 0.0064(8) 0.0085(8) 0.0025(8)
C5 0.0205(10) 0.0234(10) 0.0233(11) 0.0006(8) 0.0046(8) 0.0012(8)
C13 0.0229(11) 0.0306(11) 0.0211(11) -0.0001(9) 0.0029(9) 0.0003(9)
C15 0.0188(10) 0.0244(11) 0.0340(12) 0.0062(9) 0.0101(9) -0.0009(8)
C23 0.0150(10) 0.0414(13) 0.0336(13) -0.0122(10) 0.0019(9) -0.0014(9)
C6 0.0127(9) 0.0201(10) 0.0212(10) 0.0004(8) 0.0013(8) -0.0025(8)
C4 0.0253(11) 0.0228(11) 0.0283(12) 0.0031(9) 0.0024(9) 0.0030(9)
C1 0.0179(10) 0.0264(11) 0.0266(12) 0.0025(9) 0.0062(9) 0.0027(8)
C18 0.0293(11) 0.0201(10) 0.0215(11) 0.0043(8) 0.0042(9) -0.0029(9)
C3 0.0286(12) 0.0276(11) 0.0220(11) 0.0048(9) 0.0000(9) -0.0059(9)
C14 0.0184(10) 0.0250(11) 0.0297(12) 0.0001(9) 0.0009(9) -0.0021(8)
C22 0.0223(10) 0.0229(10) 0.0238(11) 0.0085(8) 0.0000(9) 0.0031(8)
C20 0.0265(11) 0.0319(12) 0.0275(12) -0.0079(9) 0.0039(9) 0.0011(10)
C19 0.0389(13) 0.0335(12) 0.0190(11) 0.0018(9) 0.0080(10) -0.0072(10)
C2 0.0237(11) 0.0325(12) 0.0248(12) 0.0002(9) 0.0083(9) -0.0016(9)
C25 0.0203(10) 0.0376(13) 0.0211(11) 0.0010(9) 0.0068(9) -0.0028(9)
C26 0.0293(12) 0.0305(12) 0.0261(12) 0.0039(9) 0.0114(10) 0.0001(9)
C24 0.0285(12) 0.0298(12) 0.0236(12) -0.0028(9) 0.0085(9) -0.0083(9)

loop_
_atom_type_symbol
_atom_type_description
_atom_type_scat_dispersion_real
_atom_type_scat_dispersion_imag
_atom_type_scat_source
C C 0.0033 0.0016 'International Tables Vol C Tables 4.2.6.8 and 6.1.1.4'
H H 0.0000 0.0000 'International Tables Vol C Tables 4.2.6.8 and 6.1.1.4'
N N 0.0061 0.0033 'International Tables Vol C Tables 4.2.6.8 and 6.1.1.4'
S S 0.1246 0.1234 'International Tables Vol C Tables 4.2.6.8 and 6.1.1.4'

loop_
_geom_angle_atom_site_label_1
_geom_angle_atom_site_label_2
_geom_angle_atom_site_label_3
_geom_angle
_geom_angle_site_symmetry_1
_geom_angle_site_symmetry_3
_geom_angle_publ_flag
C8 S1 C10 92.12(9) . . ?
C8 N1 C23 126.28(17) . . ?
C8 N1 C7 117.90(17) . . ?
C23 N1 C7 115.54(16) . . ?
N1 C8 N2 128.99(18) . . ?
N1 C8 S1 120.18(15) . . ?
N2 C8 S1 110.83(14) . . ?
C8 N2 C17 125.60(16) . . ?
C8 N2 C9 114.94(16) . . ?
C17 N2 C9 119.40(15) . . ?
C22 C17 C18 121.19(19) . . ?
C22 C17 N2 120.11(17) . . ?
C18 C17 N2 118.66(17) . . ?
C10 C9 N2 110.31(16) . . ?
C10 C9 S2 130.41(15) . . ?
N2 C9 S2 119.18(14) . . ?
C12 C11 C16 117.57(18) . . ?
C12 C11 C10 120.27(17) . . ?
C16 C11 C10 122.16(18) . . ?
N1 C7 C6 114.66(16) . . ?
C9 C10 C11 130.61(17) . . ?
C9 C10 S1 111.79(14) . . ?
C11 C10 S1 117.28(14) . . ?
C20 C21 C22 120.4(2) . . ?
C13 C12 C11 121.42(19) . . ?
C15 C16 C11 120.78(19) . . ?
C6 C5 C4 120.6(2) . . ?
C14 C13 C12 120.1(2) . . ?
C16 C15 C14 120.88(19) . . ?
C5 C6 C1 119.03(19) . . ?
C5 C6 C7 123.00(18) . . ?
C1 C6 C7 117.96(17) . . ?
C3 C4 C5 120.1(2) . . ?
C2 C1 C6 120.2(2) . . ?
C17 C18 C19 119.3(2) . . ?
C4 C3 C2 119.7(2) . . ?
C13 C14 C15 119.2(2) . . ?
C17 C22 C21 118.90(19) . . ?
C21 C20 C19 120.2(2) . . ?
C20 C19 C18 120.0(2) . . ?
C3 C2 C1 120.4(2) . . ?
C24 C25 C26 119.7(2) . . ?
C24 C26 C25 120.0(2) 2_666 . ?
C25 C24 C26 120.3(2) . 2_666 ?

loop_
_geom_bond_atom_site_label_1
_geom_bond_atom_site_label_2
_geom_bond_distance
_geom_bond_site_symmetry_2
_geom_bond_publ_flag
S1 C8 1.723(2) . ?
S1 C10 1.7545(19) . ?
S2 C9 1.7019(19) . ?
N1 C8 1.338(2) . ?
N1 C23 1.468(3) . ?
N1 C7 1.468(2) . ?
C8 N2 1.355(2) . ?
N2 C17 1.450(2) . ?
N2 C9 1.456(2) . ?
C17 C22 1.382(3) . ?
C17 C18 1.383(3) . ?
C9 C10 1.372(3) . ?
C11 C12 1.404(3) . ?
C11 C16 1.409(3) . ?
C11 C10 1.466(3) . ?
C7 C6 1.522(3) . ?
C21 C20 1.380(3) . ?
C21 C22 1.390(3) . ?
C12 C13 1.391(3) . ?
C16 C15 1.385(3) . ?
C5 C6 1.390(3) . ?
C5 C4 1.394(3) . ?
C13 C14 1.390(3) . ?
C15 C14 1.393(3) . ?
C6 C1 1.396(3) . ?
C4 C3 1.384(3) . ?
C1 C2 1.392(3) . ?
C18 C19 1.389(3) . ?
C3 C2 1.388(3) . ?
C20 C19 1.382(3) . ?
C25 C24 1.386(3) . ?
C25 C26 1.391(3) . ?
C26 C24 1.389(3) 2_666 ?
C24 C26 1.389(3) 2_666 ?
